data_4342361
loop_
_publ_author_name
'G\'omez-Aguirre, L C'
'Pato-Dold\'an, B'
'Stroppa, A.'
'Y\'a\~nez-Vilar, S'
'Bayarjargal, L.'
'Winkler, B.'
'Castro-Garc\'ia, S'
'Mira, J.'
'S\'anchez-And\'ujar, M'
'Se\~nar\'is-Rodr\'iguez, M A'

_publ_section_title
;
 Room-Temperature Polar Order in [NH4][Cd(HCOO)3] - A Hybrid
 Inorganic-Organic Compound with a Unique Perovskite Architecture.
;
_journal_issue 5
_journal_name_full 'Inorganic chemistry'
_journal_page_first 2109
_journal_paper_doi 10.1021/ic502218n
_journal_volume 54
_journal_year 2015
_chemical_formula_moiety 'C3 H7 Cd N O6'
_chemical_formula_sum 'C3 H7 Cd N O6'
_chemical_formula_weight 265.50
_chemical_name_systematic
;
 ?
;
_space_group_IT_number 33
_symmetry_cell_setting orthorhombic
_symmetry_space_group_name_Hall 'P 2c -2n'
_symmetry_space_group_name_H-M 'P n a 21'
_atom_sites_solution_hydrogens geom
_atom_sites_solution_primary direct
_atom_sites_solution_secondary difmap
_audit_creation_method SHELXL-97
_cell_angle_alpha 90.00
_cell_angle_beta 90.00
_cell_angle_gamma 90.00
_cell_formula_units_Z 4
_cell_length_a 7.0025(3)
_cell_length_b 9.5060(4)
_cell_length_c 10.9003(5)
_cell_measurement_temperature 350(2)
_cell_volume 725.59(5)
_computing_cell_refinement 'SAINT V7.12A Bruker Nonius 2004'
_computing_data_collection 'Apex2 V.1.0-27 Bruker Nonius 2005'
_computing_data_reduction 'SAINT & XPREP V.6.14 2003 Bruker-AXS'
_computing_structure_refinement 'SHELXL-97 (Sheldrick, 2008)'
_computing_structure_solution SHELXS-97
_diffrn_ambient_temperature 350(2)
_diffrn_measured_fraction_theta_full 1.000
_diffrn_measured_fraction_theta_max 1.000
_diffrn_measurement_device_type 'APEXII area detector'
_diffrn_measurement_method 'phi and omega scans'
_diffrn_radiation_monochromator graphite
_diffrn_radiation_source 'fine-focus sealed tube'
_diffrn_radiation_type MoK\a
_diffrn_radiation_wavelength 0.71073
_diffrn_reflns_av_R_equivalents 0.0485
_diffrn_reflns_av_sigmaI/netI 0.0226
_diffrn_reflns_limit_h_max 11
_diffrn_reflns_limit_h_min -11
_diffrn_reflns_limit_k_max 15
_diffrn_reflns_limit_k_min -15
_diffrn_reflns_limit_l_max 18
_diffrn_reflns_limit_l_min -18
_diffrn_reflns_number 34242
_diffrn_reflns_theta_full 36.35
_diffrn_reflns_theta_max 36.35
_diffrn_reflns_theta_min 2.84
_exptl_absorpt_coefficient_mu 2.994
_exptl_absorpt_correction_T_max 0.2624
_exptl_absorpt_correction_T_min 0.2503
_exptl_absorpt_correction_type multi-scan
_exptl_absorpt_process_details 'SADABS Version 2008/1 (Sheldrick, Bruker AXS Inc.)'
_exptl_crystal_colour colourless
_exptl_crystal_density_diffrn 2.43
_exptl_crystal_density_method 'not measured'
_exptl_crystal_description prism
_exptl_crystal_F_000 512
_exptl_crystal_size_max 0.54
_exptl_crystal_size_mid 0.53
_exptl_crystal_size_min 0.51
_refine_diff_density_max 1.112
_refine_diff_density_min -1.466
_refine_diff_density_rms 0.164
_refine_ls_abs_structure_details 'Flack H D (1983), Acta Cryst. A39, 876-881'
_refine_ls_abs_structure_Flack 0.03(4)
_refine_ls_extinction_coef 0.109(3)
_refine_ls_extinction_expression Fc^*^=kFc[1+0.001xFc^2^\l^3^/sin(2\q)]^-1/4^
_refine_ls_extinction_method SHELXL
_refine_ls_goodness_of_fit_ref 0.996
_refine_ls_hydrogen_treatment mixed
_refine_ls_matrix_type full
_refine_ls_number_parameters 117
_refine_ls_number_reflns 3520
_refine_ls_number_restraints 1
_refine_ls_restrained_S_all 0.996
_refine_ls_R_factor_all 0.0409
_refine_ls_R_factor_gt 0.0343
_refine_ls_shift/su_max 0.004
_refine_ls_shift/su_mean 0.000
_refine_ls_structure_factor_coef Fsqd
_refine_ls_weighting_details 'calc w=1/[\s^2^(Fo^2^)+(0.0608P)^2^+0.0000P] where P=(Fo^2^+2Fc^2^)/3'
_refine_ls_weighting_scheme calc
_refine_ls_wR_factor_gt 0.0824
_refine_ls_wR_factor_ref 0.0870
_reflns_number_gt 2957
_reflns_number_total 3520
_reflns_threshold_expression >2\s(I)
_cod_data_source_file ic502218n_si_002.cif
_cod_data_source_block ja02jmp2n
_cod_depositor_comments 'Adding full bibliography for 4342361--4342363.cif.'
_cod_original_sg_symbol_H-M Pna21
_cod_database_code 4342361

loop_
_symmetry_equiv_pos_as_xyz
'x, y, z'
'-x, -y, z+1/2'
'-x+1/2, y+1/2, z+1/2'
'x+1/2, -y+1/2, z'

loop_
_atom_site_label
_atom_site_type_symbol
_atom_site_fract_x
_atom_site_fract_y
_atom_site_fract_z
_atom_site_U_iso_or_equiv
_atom_site_adp_type
_atom_site_occupancy
_atom_site_symmetry_multiplicity
_atom_site_calc_flag
_atom_site_refinement_flags
Cd1 Cd -0.102894(19) 1.003502(12) 0.26603(10) 0.02123(7) Uani 1 1 d .
N1 N -0.3514(3) 0.8712(3) -0.0243(2) 0.0319(4) Uani 1 1 d .
O1 O 0.1681(3) 0.9059(2) 0.3434(2) 0.0369(4) Uani 1 1 d .
O2 O 0.0692(3) 1.21153(16) 0.2697(2) 0.0320(3) Uani 1 1 d .
O2B O 0.1448(3) 1.4024(2) 0.16202(19) 0.0358(4) Uani 1 1 d .
C2 C 0.0532(3) 1.2927(2) 0.1811(3) 0.0285(4) Uani 1 1 d .
H2 H -0.0377 1.2688 0.1225 0.034 Uiso 1 1 calc R
C1 C 0.2595(4) 0.7953(3) 0.3274(2) 0.0322(5) Uani 1 1 d .
H1 H 0.3591 0.7784 0.3819 0.039 Uiso 1 1 calc R
O3 O 0.0131(3) 0.9625(3) 0.0714(2) 0.0369(4) Uani 1 1 d .
C3 C 0.1845(4) 0.9701(3) 0.0493(2) 0.0262(4) Uani 1 1 d .
H3 H 0.2656 0.9868 0.1152 0.031 Uiso 1 1 calc R
O1B O 0.2335(3) 0.70491(17) 0.24733(19) 0.0370(4) Uani 1 1 d .
O3B O 0.2599(3) 0.9574(3) -0.05437(19) 0.0381(4) Uani 1 1 d .
H10 H -0.323(7) 0.813(5) -0.082(5) 0.068(15) Uiso 1 1 d .
H11 H -0.279(7) 0.952(6) -0.045(5) 0.060(11) Uiso 1 1 d .
H12 H -0.341(7) 0.835(8) 0.059(7) 0.098(18) Uiso 1 1 d .
H13 H -0.475(7) 0.901(7) -0.033(6) 0.082(17) Uiso 1 1 d .

loop_
_atom_site_aniso_label
_atom_site_aniso_U_11
_atom_site_aniso_U_22
_atom_site_aniso_U_33
_atom_site_aniso_U_23
_atom_site_aniso_U_13
_atom_site_aniso_U_12
Cd1 0.02095(9) 0.01948(9) 0.02326(9) -0.00160(7) 0.00157(9) -0.00179(3)
N1 0.0277(10) 0.0309(10) 0.0372(12) -0.0066(9) -0.0013(9) 0.0000(8)
O1 0.0358(9) 0.0318(9) 0.0431(10) -0.0108(8) -0.0091(7) 0.0109(7)
O2 0.0367(8) 0.0248(6) 0.0345(8) 0.0047(8) -0.0038(8) -0.0077(5)
O2B 0.0349(9) 0.0313(9) 0.0413(11) 0.0112(8) -0.0096(8) -0.0118(7)
C2 0.0246(10) 0.0247(10) 0.0362(12) 0.0024(9) -0.0049(9) -0.0051(8)
C1 0.0294(11) 0.0326(12) 0.0345(12) -0.0031(9) -0.0064(10) 0.0114(9)
O3 0.0258(9) 0.0588(11) 0.0261(9) -0.0043(10) 0.0018(7) -0.0009(9)
C3 0.0255(11) 0.0322(10) 0.0211(10) -0.0021(9) -0.0001(8) -0.0003(9)
O1B 0.0424(9) 0.0264(7) 0.0422(10) -0.0060(8) -0.0078(8) 0.0110(6)
O3B 0.0258(9) 0.0657(12) 0.0229(8) 0.0011(10) 0.0014(7) 0.0073(10)

loop_
_atom_type_symbol
_atom_type_description
_atom_type_scat_dispersion_real
_atom_type_scat_dispersion_imag
_atom_type_scat_source
C C 0.0033 0.0016 'International Tables Vol C Tables 4.2.6.8 and 6.1.1.4'
H H 0.0000 0.0000 'International Tables Vol C Tables 4.2.6.8 and 6.1.1.4'
N N 0.0061 0.0033 'International Tables Vol C Tables 4.2.6.8 and 6.1.1.4'
O O 0.0106 0.0060 'International Tables Vol C Tables 4.2.6.8 and 6.1.1.4'
Cd Cd -0.8075 1.2024 'International Tables Vol C Tables 4.2.6.8 and 6.1.1.4'

loop_
_geom_angle_atom_site_label_1
_geom_angle_atom_site_label_2
_geom_angle_atom_site_label_3
_geom_angle
_geom_angle_site_symmetry_1
_geom_angle_site_symmetry_3
O1 Cd1 O3B 98.67(9) . 2_575
O1 Cd1 O2B 171.94(10) . 4_475
O3B Cd1 O2B 89.39(8) 2_575 4_475
O1 Cd1 O1B 95.57(7) . 4_465
O3B Cd1 O1B 88.64(9) 2_575 4_465
O2B Cd1 O1B 84.73(7) 4_475 4_465
O1 Cd1 O3 88.76(9) . .
O3B Cd1 O3 171.73(8) 2_575 .
O2B Cd1 O3 83.21(9) 4_475 .
O1B Cd1 O3 87.03(9) 4_465 .
O1 Cd1 O2 84.72(7) . .
O3B Cd1 O2 95.58(10) 2_575 .
O2B Cd1 O2 94.39(7) 4_475 .
O1B Cd1 O2 175.68(11) 4_465 .
O3 Cd1 O2 88.68(10) . .
H10 N1 H11 103(5) . .
H10 N1 H12 116(5) . .
H11 N1 H12 118(5) . .
H10 N1 H13 110(5) . .
H11 N1 H13 103(5) . .
H12 N1 H13 106(5) . .
C1 O1 Cd1 136.25(19) . .
C2 O2 Cd1 118.08(16) . .
C2 O2B Cd1 130.24(17) . 4_575
O2 C2 O2B 127.3(2) . .
O2 C2 H2 116.4 . .
O2B C2 H2 116.4 . .
O1B C1 O1 127.6(2) . .
O1B C1 H1 116.2 . .
O1 C1 H1 116.2 . .
C3 O3 Cd1 121.07(18) . .
O3 C3 O3B 125.8(3) . .
O3 C3 H3 117.1 . .
O3B C3 H3 117.1 . .
C1 O1B Cd1 117.55(16) . 4_565
C3 O3B Cd1 123.78(18) . 2_574

loop_
_geom_bond_atom_site_label_1
_geom_bond_atom_site_label_2
_geom_bond_distance
_geom_bond_site_symmetry_2
Cd1 O1 2.2748(19) .
Cd1 O3B 2.276(2) 2_575
Cd1 O2B 2.2818(19) 4_475
Cd1 O1B 2.2975(16) 4_465
Cd1 O3 2.305(2) .
Cd1 O2 2.3160(15) .
N1 H10 0.86(5) .
N1 H11 0.95(6) .
N1 H12 0.98(8) .
N1 H13 0.91(5) .
O1 C1 1.243(3) .
O2 C2 1.241(3) .
O2B C2 1.242(3) .
O2B Cd1 2.2818(19) 4_575
C2 H2 0.9300 .
C1 O1B 1.238(3) .
C1 H1 0.9300 .
O3 C3 1.226(4) .
C3 O3B 1.253(3) .
C3 H3 0.9300 .
O1B Cd1 2.2975(16) 4_565
O3B Cd1 2.276(2) 2_574

loop_
_geom_torsion_atom_site_label_1
_geom_torsion_atom_site_label_2
_geom_torsion_atom_site_label_3
_geom_torsion_atom_site_label_4
_geom_torsion
_geom_torsion_site_symmetry_1
_geom_torsion_site_symmetry_4
O3B Cd1 O1 C1 125.7(3) 2_575 .
O1B Cd1 O1 C1 36.2(3) 4_465 .
O3 Cd1 O1 C1 -50.7(3) . .
O2 Cd1 O1 C1 -139.5(3) . .
O1 Cd1 O2 C2 138.79(19) . .
O3B Cd1 O2 C2 -122.98(19) 2_575 .
O2B Cd1 O2 C2 -33.2(2) 4_475 .
O3 Cd1 O2 C2 49.92(19) . .
Cd1 O2 C2 O2B -173.6(2) . .
Cd1 O2B C2 O2 6.0(4) 4_575 .
Cd1 O1 C1 O1B 8.5(5) . .
O1 Cd1 O3 C3 -34.2(3) . .
O2B Cd1 O3 C3 145.1(3) 4_475 .
O1B Cd1 O3 C3 -129.9(3) 4_465 .
O2 Cd1 O3 C3 50.5(3) . .
Cd1 O3 C3 O3B -175.8(3) . .
O1 C1 O1B Cd1 -169.8(2) . 4_565
O3 C3 O3B Cd1 23.4(5) . 2_574
